data_7215136
loop_
_publ_author_name
'Hashikawa, Akihiro'
'Sawada, Yuki'
'Yamamoto, Yuma'
'Nishio, Masaki'
'Kosaka, Wataru'
'Hayashi, Yoshihito'
'Miyasaka, Hitoshi'

_publ_section_title
;
 Polyoxometalate-based frameworks with a linker of paddlewheel
 diruthenium(ii, iii) complexes
;
_journal_issue 24
_journal_name_full CrystEngComm
_journal_page_first 4852
_journal_paper_doi 10.1039/c3ce40426a
_journal_volume 15
_journal_year 2013
_chemical_formula_moiety 'C39 H78 Cl4 Mo6 N O27 Ru2'
_chemical_formula_sum 'C39 H78 Cl4 Mo6 N O27 Ru2'
_chemical_formula_weight 1912.63
_space_group_IT_number 62
_symmetry_cell_setting orthorhombic
_symmetry_Int_Tables_number 62
_symmetry_space_group_name_Hall '-P 2ac 2n'
_symmetry_space_group_name_H-M 'P n m a'
_atom_sites_solution_hydrogens geom
_atom_sites_solution_primary direct
_atom_sites_solution_secondary difmap
_cell_angle_alpha 90.0000
_cell_angle_beta 90.0000
_cell_angle_gamma 90.0000
_cell_formula_units_Z 4
_cell_length_a 39.7827(10)
_cell_length_b 13.3368(3)
_cell_length_c 12.0345(2)
_cell_measurement_reflns_used 15649
_cell_measurement_temperature 93
_cell_measurement_theta_max 30.35
_cell_measurement_theta_min 1.61
_cell_volume 6385.2(2)
_computing_cell_refinement CrystalClear
_computing_data_collection 'CrystalClear (Rigaku Inc., 2008)'
_computing_data_reduction CrystalClear
_computing_molecular_graphics 'CrystalStructure 4.0'
_computing_publication_material 'CrystalStructure 4.0 (Rigaku, 2010)'
_computing_structure_refinement 'SHELXL97 (Sheldrick, 2008)'
_computing_structure_solution 'SHELXS97 (Sheldrick, 2008)'
_diffrn_ambient_temperature 93
_diffrn_detector_area_resol_mean 7.314
_diffrn_measured_fraction_theta_full 0.995
_diffrn_measured_fraction_theta_max 0.995
_diffrn_measurement_device_type 'Rigaku Saturn70'
_diffrn_measurement_method \w
_diffrn_radiation_type 'Mo K\a'
_diffrn_radiation_wavelength 0.71075
_diffrn_reflns_av_R_equivalents 0.0370
_diffrn_reflns_limit_h_max 47
_diffrn_reflns_limit_h_min -47
_diffrn_reflns_limit_k_max 15
_diffrn_reflns_limit_k_min -15
_diffrn_reflns_limit_l_max 14
_diffrn_reflns_limit_l_min -14
_diffrn_reflns_number 49429
_diffrn_reflns_theta_full 25.00
_diffrn_reflns_theta_max 25.00
_diffrn_standards_number 0
_exptl_absorpt_coefficient_mu 1.839
_exptl_absorpt_correction_T_max 0.998
_exptl_absorpt_correction_T_min 0.854
_exptl_absorpt_correction_type multi-scan
_exptl_absorpt_process_details 'REQAB (Rigaku, 1998)'
_exptl_crystal_colour brown
_exptl_crystal_density_diffrn 1.989
_exptl_crystal_density_method 'not measured'
_exptl_crystal_description platelet
_exptl_crystal_F_000 3772.00
_exptl_crystal_size_max 0.380
_exptl_crystal_size_mid 0.050
_exptl_crystal_size_min 0.001
_refine_diff_density_max 1.490
_refine_diff_density_min -2.340
_refine_ls_extinction_method none
_refine_ls_goodness_of_fit_ref 1.057
_refine_ls_hydrogen_treatment constr
_refine_ls_number_parameters 457
_refine_ls_number_reflns 5837
_refine_ls_number_restraints 0
_refine_ls_R_factor_gt 0.0415
_refine_ls_shift/su_max 0.002
_refine_ls_structure_factor_coef Fsqd
_refine_ls_weighting_details 'w = 1/[\s^2^(Fo^2^)+(0.0620P)^2^+29.6637P] where P=(Fo^2^+2Fc^2^)/3'
_refine_ls_weighting_scheme calc
_refine_ls_wR_factor_ref 0.1080
_reflns_number_gt 5398
_reflns_number_total 5863
_reflns_threshold_expression F^2^>2.0\s(F^2^)
_cod_data_source_file c3ce40426a.cif
_cod_data_source_block Ru2-piv_Mo6O19
_cod_original_cell_volume 6385.2(3)
_cod_database_code 7215136

loop_
_symmetry_equiv_pos_site_id
_symmetry_equiv_pos_as_xyz
1 +X,+Y,+Z
2 1/2-X,1/2+Y,1/2+Z
3 +X,1/2-Y,+Z
4 1/2-X,-Y,1/2+Z
5 -X,-Y,-Z
6 1/2+X,1/2-Y,1/2-Z
7 -X,1/2+Y,-Z
8 1/2+X,+Y,1/2-Z

loop_
_atom_site_label
_atom_site_type_symbol
_atom_site_fract_x
_atom_site_fract_y
_atom_site_fract_z
_atom_site_U_iso_or_equiv
_atom_site_adp_type
_atom_site_occupancy
_atom_site_symmetry_multiplicity
_atom_site_calc_flag
_atom_site_refinement_flags
Ru1 Ru 0.605797(13) 0.7500 0.18555(4) 0.01560(13) Uani 1.0 4 d .
Ru2 Ru 0.597016(13) 0.7500 0.37152(4) 0.01657(14) Uani 1.0 4 d .
Mo1 Mo 0.545661(14) 0.7500 -0.17167(5) 0.01971(15) Uani 1.0 4 d .
Mo2 Mo 0.612119(10) 0.62519(3) -0.08925(3) 0.01800(12) Uani 1.0 8 d .
Mo3 Mo 0.591690(10) 0.62576(3) -0.35245(3) 0.01617(12) Uani 1.0 8 d .
Mo4 Mo 0.658194(13) 0.7500 -0.26950(5) 0.01975(15) Uani 1.0 4 d .
Cl1 Cl 0.68534(8) 0.2500 0.0753(3) 0.0756(9) Uani 1.0 4 d .
Cl2 Cl 0.75087(12) 0.2500 -0.0276(4) 0.172(3) Uani 1.0 4 d .
Cl3 Cl 0.72933(7) 0.7500 0.1889(2) 0.0634(7) Uani 1.0 4 d .
Cl4 Cl 0.76895(6) 0.7500 -0.0606(3) 0.0656(8) Uani 1.0 4 d .
O1 O 0.50404(13) 0.7500 -0.1461(5) 0.0351(13) Uani 1.0 4 d .
O2 O 0.56244(8) 0.6482(3) -0.0845(3) 0.0217(7) Uani 1.0 8 d .
O3 O 0.60210(10) 0.7500 -0.2212(3) 0.0128(9) Uani 1.0 4 d .
O4 O 0.54951(8) 0.6530(3) -0.3000(3) 0.0214(7) Uani 1.0 8 d .
O5 O 0.59086(11) 0.7500 -0.4405(3) 0.0168(9) Uani 1.0 4 d .
O6 O 0.58629(9) 0.5342(3) -0.4465(3) 0.0261(8) Uani 1.0 8 d .
O7 O 0.60212(8) 0.5499(3) -0.2211(3) 0.0196(7) Uani 1.0 8 d .
O8 O 0.64166(8) 0.6483(3) -0.3570(3) 0.0200(7) Uani 1.0 8 d .
O9 O 0.70008(12) 0.7500 -0.2917(5) 0.0365(13) Uani 1.0 4 d .
O10 O 0.65472(8) 0.6526(3) -0.1409(3) 0.0242(7) Uani 1.0 8 d .
O11 O 0.61775(10) 0.5334(3) 0.0049(3) 0.0297(8) Uani 1.0 8 d .
O12 O 0.61344(12) 0.7500 -0.0013(4) 0.0208(10) Uani 1.0 4 d .
O13 O 0.56999(8) 0.6453(3) 0.1689(3) 0.0209(7) Uani 1.0 8 d .
O14 O 0.56102(8) 0.6458(3) 0.3525(3) 0.0231(7) Uani 1.0 8 d .
O15 O 0.64088(8) 0.6413(3) 0.2037(3) 0.0226(7) Uani 1.0 8 d .
O16 O 0.63166(8) 0.6412(3) 0.3874(3) 0.0235(7) Uani 1.0 8 d .
N1 N 0.62964(15) 0.2500 -0.2574(5) 0.0257(13) Uani 1.0 4 d .
C1 C 0.64527(12) 0.6044(4) 0.3005(4) 0.0244(10) Uani 1.0 8 d .
C2 C 0.66641(14) 0.5111(5) 0.3137(5) 0.0375(14) Uani 1.0 8 d .
C3 C 0.6420(3) 0.4262(6) 0.3346(10) 0.087(4) Uani 1.0 8 d .
C4 C 0.6892(2) 0.5254(8) 0.4149(7) 0.078(3) Uani 1.0 8 d .
C5 C 0.6871(2) 0.4908(6) 0.2117(6) 0.064(3) Uani 1.0 8 d .
C6 C 0.55427(12) 0.6150(4) 0.2549(4) 0.0232(10) Uani 1.0 8 d .
C7 C 0.52645(13) 0.5396(4) 0.2407(5) 0.0324(12) Uani 1.0 8 d .
C8 C 0.5184(7) 0.514(3) 0.120(2) 0.038(6) Uiso 0.2500 8 d .
C9 C 0.5344(7) 0.471(2) 0.120(3) 0.039(6) Uiso 0.2500 8 d .
C10 C 0.5419(7) 0.449(3) 0.186(3) 0.047(7) Uiso 0.2500 8 d .
C11 C 0.5466(6) 0.4386(16) 0.243(3) 0.028(5) Uiso 0.2500 8 d .
C12 C 0.5347(7) 0.439(2) 0.307(3) 0.033(7) Uiso 0.2500 8 d .
C13 C 0.5260(8) 0.462(3) 0.333(3) 0.033(6) Uiso 0.2500 8 d .
C14 C 0.5107(8) 0.514(3) 0.353(2) 0.035(7) Uiso 0.2500 8 d .
C15 C 0.5029(6) 0.5459(18) 0.3457(16) 0.015(5) Uiso 0.2500 8 d .
C16 C 0.4926(8) 0.589(3) 0.296(3) 0.052(7) Uiso 0.2500 8 d .
C17 C 0.4954(8) 0.587(3) 0.201(3) 0.052(8) Uiso 0.2500 8 d .
C18 C 0.4992(7) 0.604(3) 0.155(3) 0.039(6) Uiso 0.2500 8 d .
C19 C 0.5067(6) 0.558(2) 0.1416(18) 0.024(5) Uiso 0.2500 8 d .
C20 C 0.6077(3) 0.2964(9) -0.3514(9) 0.035(3) Uani 0.5000 8 d .
C21 C 0.5794(3) 0.2500 -0.3876(10) 0.089(5) Uani 1.0 4 d .
C22 C 0.5630(4) 0.2500 -0.4933(11) 0.104(6) Uani 1.0 4 d .
C23 C 0.5287(6) 0.2785(12) -0.5181(19) 0.111(9) Uani 0.5000 8 d .
C24 C 0.6086(3) 0.2819(7) -0.1598(10) 0.028(3) Uani 0.5000 8 d .
C25 C 0.5846(3) 0.2961(9) -0.1131(11) 0.040(3) Uani 0.5000 8 d .
C26 C 0.5665(2) 0.2500 -0.0099(8) 0.046(3) Uani 1.0 4 d .
C27 C 0.5914(3) 0.2500 0.0886(8) 0.059(3) Uani 1.0 4 d .
C28 C 0.6507(3) 0.3353(8) -0.3003(12) 0.036(3) Uani 0.5000 8 d .
C29 C 0.6758(4) 0.3759(10) -0.2162(13) 0.039(3) Uani 0.5000 8 d .
C30 C 0.69894(17) 0.4573(5) -0.2598(10) 0.075(3) Uani 1.0 8 d .
C31 C 0.7203(3) 0.5027(12) -0.1842(14) 0.057(4) Uani 0.5000 8 d .
C32 C 0.6528(3) 0.3393(8) -0.2138(11) 0.030(3) Uani 0.5000 8 d .
C33 C 0.6784(4) 0.3782(11) -0.2950(15) 0.050(4) Uani 0.5000 8 d .
C34 C 0.7233(4) 0.5127(12) -0.3030(17) 0.067(5) Uani 0.5000 8 d .
C35 C 0.7289(4) 0.2500 0.0817(13) 0.159(11) Uani 1.0 4 d .
C36 C 0.7093(2) 0.7500 0.0537(7) 0.045(3) Uani 1.0 4 d .
C37 C 0.7302(3) 0.6902(12) -0.0252(12) 0.051(4) Uani 0.5000 8 d .
H3A H 0.6290 0.4401 0.4021 0.1042 Uiso 1.0 8 calc R
H3B H 0.6544 0.3634 0.3439 0.1042 Uiso 1.0 8 calc R
H3C H 0.6266 0.4201 0.2712 0.1042 Uiso 1.0 8 calc R
H4A H 0.7037 0.5838 0.4031 0.0935 Uiso 1.0 8 calc R
H4B H 0.7031 0.4655 0.4252 0.0935 Uiso 1.0 8 calc R
H4C H 0.6754 0.5362 0.4812 0.0935 Uiso 1.0 8 calc R
H5A H 0.6722 0.4825 0.1475 0.0773 Uiso 1.0 8 calc R
H5B H 0.7002 0.4295 0.2226 0.0773 Uiso 1.0 8 calc R
H5C H 0.7023 0.5473 0.1985 0.0773 Uiso 1.0 8 calc R

loop_
_atom_site_aniso_label
_atom_site_aniso_U_11
_atom_site_aniso_U_22
_atom_site_aniso_U_33
_atom_site_aniso_U_12
_atom_site_aniso_U_13
_atom_site_aniso_U_23
Ru1 0.0207(3) 0.0190(3) 0.0071(3) 0.0000 0.00002(19) 0.0000
Ru2 0.0214(3) 0.0213(3) 0.0070(3) 0.0000 -0.00028(19) 0.0000
Mo1 0.0186(3) 0.0178(3) 0.0227(3) 0.0000 0.0062(3) 0.0000
Mo2 0.0313(3) 0.0135(2) 0.0092(2) 0.00248(15) 0.00019(15) 0.00111(14)
Mo3 0.0260(3) 0.0131(2) 0.0094(2) -0.00090(14) 0.00008(15) -0.00157(14)
Mo4 0.0168(3) 0.0219(3) 0.0205(3) 0.0000 0.0024(3) 0.0000
Cl1 0.0598(17) 0.105(3) 0.0620(18) 0.0000 -0.0158(14) 0.0000
Cl2 0.088(3) 0.335(10) 0.094(4) 0.0000 -0.014(3) 0.0000
Cl3 0.0607(16) 0.0803(19) 0.0493(14) 0.0000 -0.0193(12) 0.0000
Cl4 0.0360(12) 0.0707(17) 0.090(2) 0.0000 0.0017(13) 0.0000
O1 0.025(3) 0.032(3) 0.049(4) 0.0000 0.011(3) 0.0000
O2 0.0318(18) 0.0181(15) 0.0153(16) -0.0018(14) 0.0081(14) 0.0018(13)
O3 0.019(2) 0.012(2) 0.007(2) 0.0000 0.0000(17) 0.0000
O4 0.0218(16) 0.0212(17) 0.0212(17) -0.0052(13) -0.0027(13) 0.0014(14)
O5 0.025(3) 0.018(3) 0.007(2) 0.0000 0.0012(17) 0.0000
O6 0.047(2) 0.0184(17) 0.0130(16) -0.0033(15) -0.0002(15) -0.0035(13)
O7 0.0314(18) 0.0127(15) 0.0147(16) 0.0013(13) 0.0023(14) 0.0002(12)
O8 0.0258(17) 0.0210(16) 0.0133(15) 0.0058(14) 0.0054(13) -0.0005(13)
O9 0.022(3) 0.045(4) 0.042(4) 0.0000 0.004(3) 0.0000
O10 0.0257(17) 0.0293(18) 0.0177(16) 0.0069(15) -0.0042(14) -0.0013(14)
O11 0.056(3) 0.0196(17) 0.0135(16) 0.0056(16) -0.0022(16) 0.0023(14)
O12 0.033(3) 0.022(3) 0.008(2) 0.0000 0.0022(18) 0.0000
O13 0.0262(17) 0.0235(16) 0.0129(16) -0.0013(14) -0.0019(13) -0.0013(13)
O14 0.0263(17) 0.0290(17) 0.0140(16) -0.0047(14) 0.0008(13) 0.0002(14)
O15 0.0236(16) 0.0296(18) 0.0147(16) 0.0059(14) 0.0019(13) -0.0001(14)
O16 0.0261(18) 0.0319(18) 0.0126(16) 0.0022(15) -0.0017(14) 0.0009(14)
N1 0.033(4) 0.020(3) 0.025(3) 0.0000 0.004(3) 0.0000
C1 0.025(3) 0.031(3) 0.017(3) -0.000(2) -0.002(2) 0.001(2)
C2 0.036(3) 0.045(4) 0.032(3) 0.020(3) 0.002(3) 0.004(3)
C3 0.073(6) 0.030(4) 0.158(10) 0.014(4) 0.044(6) 0.012(5)
C4 0.077(6) 0.100(7) 0.056(5) 0.059(6) -0.022(4) -0.001(5)
C5 0.075(5) 0.062(5) 0.056(5) 0.047(4) 0.022(4) 0.007(4)
C6 0.026(3) 0.022(3) 0.022(3) 0.0038(19) -0.003(2) 0.004(2)
C7 0.035(3) 0.033(3) 0.029(3) -0.013(3) -0.005(3) 0.006(3)
C20 0.049(7) 0.032(5) 0.023(6) -0.005(5) -0.008(5) 0.014(5)
C21 0.065(8) 0.164(15) 0.038(6) 0.0000 -0.019(6) 0.0000
C22 0.103(11) 0.161(16) 0.048(8) 0.0000 -0.043(8) 0.0000
C23 0.161(19) 0.050(13) 0.123(17) 0.026(11) -0.096(16) -0.005(9)
C24 0.028(5) 0.021(6) 0.036(6) 0.002(4) 0.012(5) -0.004(4)
C25 0.035(6) 0.041(6) 0.044(7) 0.022(5) 0.005(6) -0.004(6)
C26 0.037(5) 0.062(6) 0.039(5) 0.0000 0.011(4) 0.0000
C27 0.066(7) 0.082(8) 0.031(5) 0.0000 0.010(5) 0.0000
C28 0.045(7) 0.019(6) 0.044(8) -0.004(5) 0.019(6) 0.003(5)
C29 0.039(8) 0.036(7) 0.041(9) -0.010(6) -0.001(6) 0.012(6)
C30 0.034(4) 0.022(3) 0.168(10) 0.001(3) 0.026(5) 0.002(5)
C31 0.025(6) 0.073(10) 0.072(10) 0.015(7) -0.015(6) -0.011(8)
C32 0.032(7) 0.020(6) 0.038(8) -0.005(5) 0.006(5) 0.003(5)
C33 0.043(8) 0.052(9) 0.056(10) -0.019(6) -0.011(7) 0.027(8)
C34 0.040(8) 0.059(10) 0.103(14) -0.003(7) 0.003(8) -0.007(9)
C35 0.048(8) 0.36(4) 0.071(10) 0.0000 0.012(7) 0.0000
C36 0.033(5) 0.072(7) 0.031(5) 0.0000 -0.007(4) 0.0000
C37 0.029(6) 0.079(10) 0.045(8) -0.008(6) -0.018(6) -0.001(7)

loop_
_atom_type_symbol
_atom_type_description
_atom_type_scat_dispersion_real
_atom_type_scat_dispersion_imag
_atom_type_scat_source
C C 0.0033 0.0016
;
International Tables for Crystallography
(1992, Vol. C, Tables 4.2.6.8 and 6.1.1.4)
;
H H 0.0000 0.0000
;
International Tables for Crystallography
(1992, Vol. C, Table 6.1.1.4)
;
O O 0.0106 0.0060
;
International Tables for Crystallography
(1992, Vol. C, Tables 4.2.6.8 and 6.1.1.4)
;
Ru Ru -1.2594 0.8363
;
International Tables for Crystallography
(1992, Vol. C, Tables 4.2.6.8 and 6.1.1.4)
;
Mo Mo -1.6832 0.6857
;
International Tables for Crystallography
(1992, Vol. C, Tables 4.2.6.8 and 6.1.1.4)
;
Cl Cl 0.1484 0.1585
;
International Tables for Crystallography
(1992, Vol. C, Tables 4.2.6.8 and 6.1.1.4)
;
N N 0.0061 0.0033
;
International Tables for Crystallography
(1992, Vol. C, Tables 4.2.6.8 and 6.1.1.4)
;

loop_
_geom_angle_atom_site_label_1
_geom_angle_atom_site_label_2
_geom_angle_atom_site_label_3
_geom_angle
_geom_angle_publ_flag
_geom_angle_site_symmetry_1
_geom_angle_site_symmetry_3
Ru2 Ru1 O12 178.83(13) yes . .
Ru2 Ru1 O13 89.38(9) yes . .
Ru2 Ru1 O13 89.38(9) yes . 3_565
Ru2 Ru1 O15 89.99(9) yes . .
Ru2 Ru1 O15 89.99(9) yes . 3_565
O12 Ru1 O13 89.78(13) yes . .
O12 Ru1 O13 89.78(13) yes . 3_565
O12 Ru1 O15 90.83(13) yes . .
O12 Ru1 O15 90.83(13) yes . 3_565
O13 Ru1 O13 88.27(13) yes . 3_565
O13 Ru1 O15 90.12(13) yes . .
O13 Ru1 O15 178.28(13) yes . 3_565
O13 Ru1 O15 178.28(13) yes 3_565 .
O13 Ru1 O15 90.12(13) yes 3_565 3_565
O15 Ru1 O15 91.47(14) yes . 3_565
Ru1 Ru2 O5 177.31(12) yes . 1_556
Ru1 Ru2 O14 89.85(10) yes . .
Ru1 Ru2 O14 89.85(10) yes . 3_565
Ru1 Ru2 O16 89.32(10) yes . .
Ru1 Ru2 O16 89.32(10) yes . 3_565
O5 Ru2 O14 92.09(12) yes 1_556 .
O5 Ru2 O14 92.09(12) yes 1_556 3_565
O5 Ru2 O16 88.81(12) yes 1_556 .
O5 Ru2 O16 88.81(12) yes 1_556 3_565
O14 Ru2 O14 87.59(14) yes . 3_565
O14 Ru2 O16 90.00(14) yes . .
O14 Ru2 O16 177.45(14) yes . 3_565
O14 Ru2 O16 177.45(14) yes 3_565 .
O14 Ru2 O16 90.00(14) yes 3_565 3_565
O16 Ru2 O16 92.40(14) yes . 3_565
O1 Mo1 O2 104.62(17) yes . .
O1 Mo1 O2 104.62(17) yes . 3_565
O1 Mo1 O3 175.7(3) yes . .
O1 Mo1 O4 102.37(18) yes . .
O1 Mo1 O4 102.37(18) yes . 3_565
O2 Mo1 O2 95.02(14) yes . 3_565
O2 Mo1 O3 78.21(12) yes . .
O2 Mo1 O4 86.33(14) yes . .
O2 Mo1 O4 151.67(14) yes . 3_565
O2 Mo1 O3 78.21(12) yes 3_565 .
O2 Mo1 O4 151.67(14) yes 3_565 .
O2 Mo1 O4 86.33(14) yes 3_565 3_565
O3 Mo1 O4 74.37(12) yes . .
O3 Mo1 O4 74.37(12) yes . 3_565
O4 Mo1 O4 79.63(13) yes . 3_565
O2 Mo2 O3 75.01(14) yes . .
O2 Mo2 O7 84.22(13) yes . .
O2 Mo2 O10 152.64(14) yes . .
O2 Mo2 O11 102.94(17) yes . .
O2 Mo2 O12 83.19(17) yes . .
O3 Mo2 O7 77.02(12) yes . .
O3 Mo2 O10 77.66(15) yes . .
O3 Mo2 O11 177.65(17) yes . .
O3 Mo2 O12 76.58(14) yes . .
O7 Mo2 O10 90.89(14) yes . .
O7 Mo2 O11 101.74(15) yes . .
O7 Mo2 O12 152.91(16) yes . .
O10 Mo2 O11 104.41(17) yes . .
O10 Mo2 O12 89.38(18) yes . .
O11 Mo2 O12 104.41(17) yes . .
O3 Mo3 O4 77.73(14) yes . .
O3 Mo3 O5 76.63(12) yes . .
O3 Mo3 O6 176.99(16) yes . .
O3 Mo3 O7 77.18(12) yes . .
O3 Mo3 O8 74.70(14) yes . .
O4 Mo3 O5 90.18(16) yes . .
O4 Mo3 O6 105.06(16) yes . .
O4 Mo3 O7 91.07(14) yes . .
O4 Mo3 O8 152.42(14) yes . .
O5 Mo3 O6 104.33(15) yes . .
O5 Mo3 O7 152.88(14) yes . .
O5 Mo3 O8 82.89(16) yes . .
O6 Mo3 O7 101.48(15) yes . .
O6 Mo3 O8 102.52(15) yes . .
O7 Mo3 O8 83.54(13) yes . .
O3 Mo4 O8 78.36(12) yes . .
O3 Mo4 O8 78.36(12) yes . 3_565
O3 Mo4 O9 174.5(3) yes . .
O3 Mo4 O10 75.01(12) yes . .
O3 Mo4 O10 75.01(12) yes . 3_565
O8 Mo4 O8 95.08(14) yes . 3_565
O8 Mo4 O9 105.22(17) yes . .
O8 Mo4 O10 86.55(14) yes . .
O8 Mo4 O10 152.42(14) yes . 3_565
O8 Mo4 O9 105.22(17) yes 3_565 .
O8 Mo4 O10 152.42(14) yes 3_565 .
O8 Mo4 O10 86.55(14) yes 3_565 3_565
O9 Mo4 O10 100.86(18) yes . .
O9 Mo4 O10 100.86(18) yes . 3_565
O10 Mo4 O10 79.81(14) yes . 3_565
C37 Cl4 C37 53.0(7) yes . 3_565
Mo1 O2 Mo2 117.08(16) yes . .
Mo1 O3 Mo2 89.45(12) yes . .
Mo1 O3 Mo2 89.45(12) yes . 3_565
Mo1 O3 Mo3 90.12(12) yes . .
Mo1 O3 Mo3 90.12(12) yes . 3_565
Mo1 O3 Mo4 179.73(19) yes . .
Mo2 O3 Mo2 90.95(13) yes . 3_565
Mo2 O3 Mo3 89.105(14) yes . .
Mo2 O3 Mo3 179.6(2) yes . 3_565
Mo2 O3 Mo4 90.36(12) yes . .
Mo2 O3 Mo3 179.6(2) yes 3_565 .
Mo2 O3 Mo3 89.105(14) yes 3_565 3_565
Mo2 O3 Mo4 90.36(12) yes 3_565 .
Mo3 O3 Mo3 90.84(13) yes . 3_565
Mo3 O3 Mo4 90.06(12) yes . .
Mo3 O3 Mo4 90.06(12) yes 3_565 .
Mo1 O4 Mo3 117.42(17) yes . .
Ru2 O5 Mo3 122.26(10) yes 1_554 .
Ru2 O5 Mo3 122.26(10) yes 1_554 3_565
Mo3 O5 Mo3 114.78(18) yes . 3_565
Mo2 O7 Mo3 116.69(16) yes . .
Mo3 O8 Mo4 116.62(16) yes . .
Mo2 O10 Mo4 116.60(17) yes . .
Ru1 O12 Mo2 121.87(13) yes . .
Ru1 O12 Mo2 121.87(13) yes . 3_565
Mo2 O12 Mo2 115.0(3) yes . 3_565
Ru1 O13 C6 119.3(3) yes . .
Ru2 O14 C6 118.6(3) yes . .
Ru1 O15 C1 117.9(3) yes . .
Ru2 O16 C1 119.4(3) yes . .
C20 N1 C20 46.8(7) yes . 3_555
C20 N1 C24 98.2(7) yes . .
C20 N1 C24 111.6(7) yes . 3_555
C20 N1 C28 76.3(7) yes . .
C20 N1 C28 111.4(8) yes . 3_555
C20 N1 C32 105.4(6) yes . .
C20 N1 C32 149.3(7) yes . 3_555
C20 N1 C24 111.6(7) yes 3_555 .
C20 N1 C24 98.2(7) yes 3_555 3_555
C20 N1 C28 111.4(8) yes 3_555 .
C20 N1 C28 76.3(7) yes 3_555 3_555
C20 N1 C32 149.3(7) yes 3_555 .
C20 N1 C32 105.4(6) yes 3_555 3_555
C24 N1 C24 32.9(6) yes . 3_555
C24 N1 C28 111.3(6) yes . .
C24 N1 C28 142.4(7) yes . 3_555
C24 N1 C32 81.5(6) yes . .
C24 N1 C32 106.0(7) yes . 3_555
C24 N1 C28 142.4(7) yes 3_555 .
C24 N1 C28 111.3(6) yes 3_555 3_555
C24 N1 C32 106.0(7) yes 3_555 .
C24 N1 C32 81.5(6) yes 3_555 3_555
C28 N1 C28 98.2(7) yes . 3_555
C28 N1 C32 39.3(7) yes . .
C28 N1 C32 110.8(7) yes . 3_555
C28 N1 C32 110.8(7) yes 3_555 .
C28 N1 C32 39.3(7) yes 3_555 3_555
C32 N1 C32 96.7(7) yes . 3_555
O15 C1 O16 122.8(5) yes . .
O15 C1 C2 119.3(5) yes . .
O16 C1 C2 117.9(5) yes . .
C1 C2 C3 106.0(5) yes . .
C1 C2 C4 108.1(6) yes . .
C1 C2 C5 111.6(5) yes . .
C3 C2 C4 110.0(7) yes . .
C3 C2 C5 110.6(7) yes . .
C4 C2 C5 110.4(6) yes . .
O13 C6 O14 122.9(5) yes . .
O13 C6 C7 118.8(5) yes . .
O14 C6 C7 118.4(5) yes . .
C6 C7 C8 114.2(12) yes . .
C6 C7 C9 108.1(10) yes . .
C6 C7 C10 106.6(12) yes . .
C6 C7 C11 101.3(9) yes . .
C6 C7 C12 110.7(11) yes . .
C6 C7 C13 112.4(12) yes . .
C6 C7 C14 110.6(13) yes . .
C6 C7 C15 108.1(9) yes . .
C6 C7 C16 107.0(12) yes . .
C6 C7 C17 111.5(14) yes . .
C6 C7 C18 101.3(11) yes . .
C6 C7 C19 112.1(11) yes . .
C8 C7 C9 29.3(14) yes . .
C8 C7 C10 59.4(17) yes . .
C8 C7 C11 86.1(15) yes . .
C8 C7 C12 109.4(16) yes . .
C8 C7 C13 122.9(16) yes . .
C8 C7 C14 134.9(16) yes . .
C8 C7 C15 130.6(14) yes . .
C8 C7 C16 107.5(16) yes . .
C8 C7 C17 67.0(18) yes . .
C8 C7 C18 53.8(16) yes . .
C8 C7 C19 30.9(15) yes . .
C9 C7 C10 31.1(16) yes . .
C9 C7 C11 58.1(14) yes . .
C9 C7 C12 86.5(14) yes . .
C9 C7 C13 104.8(15) yes . .
C9 C7 C14 133.9(16) yes . .
C9 C7 C15 143.5(13) yes . .
C9 C7 C16 133.9(15) yes . .
C9 C7 C17 96.1(17) yes . .
C9 C7 C18 82.8(14) yes . .
C9 C7 C19 60.2(14) yes . .
C10 C7 C11 27.1(17) yes . .
C10 C7 C12 57.3(17) yes . .
C10 C7 C13 77.2(18) yes . .
C10 C7 C14 111.9(19) yes . .
C10 C7 C15 129.5(16) yes . .
C10 C7 C16 146.3(16) yes . .
C10 C7 C17 123.2(19) yes . .
C10 C7 C18 113.2(17) yes . .
C10 C7 C19 90.0(17) yes . .
C11 C7 C12 33.3(15) yes . .
C11 C7 C13 53.8(15) yes . .
C11 C7 C14 90.2(17) yes . .
C11 C7 C15 109.8(14) yes . .
C11 C7 C16 139.3(15) yes . .
C11 C7 C17 143.8(16) yes . .
C11 C7 C18 139.3(15) yes . .
C11 C7 C19 116.0(15) yes . .
C12 C7 C13 20.5(16) yes . .
C12 C7 C14 56.9(17) yes . .
C12 C7 C15 76.5(14) yes . .
C12 C7 C16 107.7(16) yes . .
C12 C7 C17 134.4(17) yes . .
C12 C7 C18 147.9(15) yes . .
C12 C7 C19 131.9(16) yes . .
C13 C7 C14 36.4(17) yes . .
C13 C7 C15 56.1(14) yes . .
C13 C7 C16 88.1(16) yes . .
C13 C7 C17 121.5(18) yes . .
C13 C7 C18 140.3(16) yes . .
C13 C7 C19 135.5(16) yes . .
C14 C7 C15 19.8(15) yes . .
C14 C7 C16 52.8(17) yes . .
C14 C7 C17 92.3(19) yes . .
C14 C7 C18 112.6(16) yes . .
C14 C7 C19 122.9(15) yes . .
C15 C7 C16 33.4(14) yes . .
C15 C7 C17 74.8(17) yes . .
C15 C7 C18 94.6(13) yes . .
C15 C7 C19 109.1(12) yes . .
C16 C7 C17 42.8(18) yes . .
C16 C7 C18 61.7(15) yes . .
C16 C7 C19 79.4(15) yes . .
C17 C7 C18 20.3(17) yes . .
C17 C7 C19 37.0(17) yes . .
C18 C7 C19 23.3(15) yes . .
C7 C8 C9 90(3) yes . .
C7 C8 C10 59.4(17) yes . .
C7 C8 C17 54.8(15) yes . .
C7 C8 C18 69.9(17) yes . .
C7 C8 C19 69(3) yes . .
C9 C8 C10 32(3) yes . .
C9 C8 C17 143(4) yes . .
C9 C8 C18 157(4) yes . .
C9 C8 C19 158(5) yes . .
C10 C8 C17 112(3) yes . .
C10 C8 C18 129(3) yes . .
C10 C8 C19 128(4) yes . .
C17 C8 C18 21.8(18) yes . .
C17 C8 C19 17(3) yes . .
C18 C8 C19 6(3) yes . .
C7 C9 C8 61(3) yes . .
C7 C9 C10 59(3) yes . .
C7 C9 C11 55.4(12) yes . .
C7 C9 C19 50.8(11) yes . .
C8 C9 C10 118(4) yes . .
C8 C9 C11 114(3) yes . .
C8 C9 C19 10(2) yes . .
C10 C9 C11 4(3) yes . .
C10 C9 C19 108(3) yes . .
C11 C9 C19 104.3(19) yes . .
C7 C10 C8 61.2(15) yes . .
C7 C10 C9 90(3) yes . .
C7 C10 C11 81(4) yes . .
C7 C10 C12 64.4(18) yes . .
C7 C10 C13 51.7(15) yes . .
C8 C10 C9 30(3) yes . .
C8 C10 C11 141(4) yes . .
C8 C10 C12 117(3) yes . .
C8 C10 C13 104(2) yes . .
C9 C10 C11 171(5) yes . .
C9 C10 C12 146(4) yes . .
C9 C10 C13 134(4) yes . .
C11 C10 C12 27(3) yes . .
C11 C10 C13 39(3) yes . .
C12 C10 C13 13.5(15) yes . .
C7 C11 C9 66.5(14) yes . .
C7 C11 C10 72(3) yes . .
C7 C11 C12 75(3) yes . .
C7 C11 C13 61.3(16) yes . .
C9 C11 C10 5(3) yes . .
C9 C11 C12 128(3) yes . .
C9 C11 C13 118(2) yes . .
C10 C11 C12 132(4) yes . .
C10 C11 C13 122(4) yes . .
C12 C11 C13 14(3) yes . .
C7 C12 C10 58.3(16) yes . .
C7 C12 C11 72(3) yes . .
C7 C12 C13 72(4) yes . .
C7 C12 C14 59.4(15) yes . .
C7 C12 C15 51.3(10) yes . .
C10 C12 C11 21(2) yes . .
C10 C12 C13 128(5) yes . .
C10 C12 C14 115(3) yes . .
C10 C12 C15 107(2) yes . .
C11 C12 C13 144(6) yes . .
C11 C12 C14 131(4) yes . .
C11 C12 C15 123(3) yes . .
C13 C12 C14 13(4) yes . .
C13 C12 C15 21(4) yes . .
C14 C12 C15 8.4(13) yes . .
C7 C13 C10 51.1(13) yes . .
C7 C13 C11 64.9(16) yes . .
C7 C13 C12 87(5) yes . .
C7 C13 C14 72(3) yes . .
C7 C13 C15 63.9(15) yes . .
C10 C13 C11 18.8(14) yes . .
C10 C13 C12 38(4) yes . .
C10 C13 C14 121(3) yes . .
C10 C13 C15 112(2) yes . .
C11 C13 C12 22(4) yes . .
C11 C13 C14 137(4) yes . .
C11 C13 C15 129(3) yes . .
C12 C13 C14 159(6) yes . .
C12 C13 C15 150(5) yes . .
C14 C13 C15 8.9(19) yes . .
C7 C14 C12 63.7(16) yes . .
C7 C14 C13 71(3) yes . .
C7 C14 C15 85(4) yes . .
C7 C14 C16 67.5(18) yes . .
C12 C14 C13 8(2) yes . .
C12 C14 C15 148(5) yes . .
C12 C14 C16 128(3) yes . .
C13 C14 C15 155(5) yes . .
C13 C14 C16 136(4) yes . .
C15 C14 C16 20(3) yes . .
C7 C15 C12 52.2(11) yes . .
C7 C15 C13 60.0(14) yes . .
C7 C15 C14 75(4) yes . .
C7 C15 C16 77(3) yes . .
C7 C15 C17 50.0(12) yes . .
C12 C15 C13 8.1(14) yes . .
C12 C15 C14 24(4) yes . .
C12 C15 C16 125(3) yes . .
C12 C15 C17 95.6(16) yes . .
C13 C15 C14 16(4) yes . .
C13 C15 C16 133(3) yes . .
C13 C15 C17 103.5(19) yes . .
C14 C15 C16 149(5) yes . .
C14 C15 C17 119(4) yes . .
C16 C15 C17 30(3) yes . .
C7 C16 C14 59.7(16) yes . .
C7 C16 C15 70(3) yes . .
C7 C16 C17 61(2) yes . .
C7 C16 C18 61.7(15) yes . .
C7 C16 C19 46.2(11) yes . .
C14 C16 C15 11.3(19) yes . .
C14 C16 C17 115(3) yes . .
C14 C16 C18 119(3) yes . .
C14 C16 C19 100(2) yes . .
C15 C16 C17 127(4) yes . .
C15 C16 C18 130(3) yes . .
C15 C16 C19 111(3) yes . .
C17 C16 C18 8(2) yes . .
C17 C16 C19 15.6(19) yes . .
C18 C16 C19 20.3(14) yes . .
C7 C17 C8 58.2(15) yes . .
C7 C17 C15 55.2(14) yes . .
C7 C17 C16 76(3) yes . .
C7 C17 C18 104(5) yes . .
C7 C17 C19 70(3) yes . .
C8 C17 C15 107(2) yes . .
C8 C17 C16 131(3) yes . .
C8 C17 C18 63(5) yes . .
C8 C17 C19 15(2) yes . .
C15 C17 C16 23.7(19) yes . .
C15 C17 C18 156(5) yes . .
C15 C17 C19 121(4) yes . .
C16 C17 C18 156(6) yes . .
C16 C17 C19 145(4) yes . .
C18 C17 C19 49(5) yes . .
C7 C18 C8 56.3(15) yes . .
C7 C18 C16 56.6(14) yes . .
C7 C18 C17 56(4) yes . .
C7 C18 C19 55(3) yes . .
C8 C18 C16 105(3) yes . .
C8 C18 C17 95(5) yes . .
C8 C18 C19 7(3) yes . .
C16 C18 C17 16(4) yes . .
C16 C18 C19 101(4) yes . .
C17 C18 C19 90(6) yes . .
C7 C19 C8 80(3) yes . .
C7 C19 C9 69.0(14) yes . .
C7 C19 C16 54.5(12) yes . .
C7 C19 C17 73(3) yes . .
C7 C19 C18 101(4) yes . .
C8 C19 C9 11(3) yes . .
C8 C19 C16 129(3) yes . .
C8 C19 C17 148(4) yes . .
C8 C19 C18 167(5) yes . .
C9 C19 C16 119.4(18) yes . .
C9 C19 C17 139(3) yes . .
C9 C19 C18 162(4) yes . .
C16 C19 C17 19(3) yes . .
C16 C19 C18 59(4) yes . .
C17 C19 C18 42(4) yes . .
N1 C20 C20 66.6(8) yes . 3_555
N1 C20 C21 121.1(9) yes . .
N1 C20 C28 50.6(6) yes . .
C20 C20 C21 62.8(8) yes 3_555 .
C20 C20 C28 105.9(10) yes 3_555 .
C21 C20 C28 168.6(10) yes . .
C20 C21 C20 54.4(9) yes . 3_555
C20 C21 C22 131.6(10) yes . .
C20 C21 C22 131.6(10) yes 3_555 .
C21 C22 C23 127.8(14) yes . .
C21 C22 C23 127.8(14) yes . 3_555
C23 C22 C23 30.5(10) yes . 3_555
C22 C23 C23 75(3) yes . 3_555
N1 C24 C24 73.5(10) yes . 3_555
N1 C24 C25 155.6(12) yes . .
N1 C24 C25 116.4(8) yes . 3_555
C24 C24 C25 99.6(13) yes 3_555 .
C24 C24 C25 46.8(10) yes 3_555 3_555
C25 C24 C25 52.8(9) yes . 3_555
C24 C25 C24 33.5(7) yes . 3_555
C24 C25 C25 80.4(11) yes . 3_555
C24 C25 C26 136.3(12) yes . .
C24 C25 C25 46.8(8) yes 3_555 3_555
C24 C25 C26 108.3(9) yes 3_555 .
C25 C25 C26 66.8(8) yes 3_555 .
C25 C26 C25 46.4(7) yes . 3_555
C25 C26 C27 108.4(8) yes . .
C25 C26 C27 108.4(8) yes 3_555 .
N1 C28 C20 53.1(6) yes . .
N1 C28 C29 114.0(10) yes . .
N1 C28 C32 75.0(10) yes . .
N1 C28 C33 145.6(13) yes . .
C20 C28 C29 155.2(11) yes . .
C20 C28 C32 114.2(11) yes . .
C20 C28 C33 160.8(13) yes . .
C29 C28 C32 42.9(10) yes . .
C29 C28 C33 38.8(11) yes . .
C32 C28 C33 81.7(13) yes . .
C28 C29 C30 115.0(12) yes . .
C28 C29 C32 43.3(10) yes . .
C28 C29 C33 54.7(12) yes . .
C30 C29 C32 151.8(15) yes . .
C30 C29 C33 64.3(12) yes . .
C32 C29 C33 98.0(16) yes . .
C29 C30 C31 117.2(12) yes . .
C29 C30 C33 38.0(10) yes . .
C29 C30 C34 168.2(10) yes . .
C31 C30 C33 152.5(12) yes . .
C31 C30 C34 64.2(11) yes . .
C33 C30 C34 136.8(14) yes . .
C30 C31 C34 55.9(10) yes . .
N1 C32 C28 65.7(9) yes . .
N1 C32 C29 148.4(13) yes . .
N1 C32 C33 115.8(10) yes . .
C28 C32 C29 93.8(14) yes . .
C28 C32 C33 54.9(11) yes . .
C29 C32 C33 38.9(12) yes . .
C28 C33 C29 86.5(15) yes . .
C28 C33 C30 151.6(14) yes . .
C28 C33 C32 43.4(9) yes . .
C29 C33 C30 77.7(14) yes . .
C29 C33 C32 43.1(11) yes . .
C30 C33 C32 117.3(13) yes . .
C30 C34 C31 59.9(11) yes . .
Cl1 C35 Cl2 121.1(10) yes . .
Cl3 C36 C37 109.0(7) yes . .
Cl3 C36 C37 109.0(7) yes . 3_565
C37 C36 C37 64.6(9) yes . 3_565
Cl4 C37 C36 113.2(9) yes . .
Cl4 C37 C37 63.5(7) yes . 3_565
C36 C37 C37 57.7(8) yes . 3_565
C2 C3 H3A 109.471 no . .
C2 C3 H3B 109.447 no . .
C2 C3 H3C 109.474 no . .
H3A C3 H3B 109.476 no . .
H3A C3 H3C 109.481 no . .
H3B C3 H3C 109.477 no . .
C2 C4 H4A 109.470 no . .
C2 C4 H4B 109.470 no . .
C2 C4 H4C 109.491 no . .
H4A C4 H4B 109.467 no . .
H4A C4 H4C 109.462 no . .
H4B C4 H4C 109.467 no . .
C2 C5 H5A 109.473 no . .
C2 C5 H5B 109.479 no . .
C2 C5 H5C 109.469 no . .
H5A C5 H5B 109.471 no . .
H5A C5 H5C 109.468 no . .
H5B C5 H5C 109.467 no . .

loop_
_geom_bond_atom_site_label_1
_geom_bond_atom_site_label_2
_geom_bond_distance
_geom_bond_publ_flag
_geom_bond_site_symmetry_2
Ru1 Ru2 2.2652(7) yes .
Ru1 O12 2.269(5) yes .
Ru1 O13 2.004(4) yes .
Ru1 O13 2.004(4) yes 3_565
Ru1 O15 2.024(4) yes .
Ru1 O15 2.024(4) yes 3_565
Ru2 O5 2.275(4) yes 1_556
Ru2 O14 2.009(4) yes .
Ru2 O14 2.009(4) yes 3_565
Ru2 O16 2.010(4) yes .
Ru2 O16 2.010(4) yes 3_565
Mo1 O1 1.684(6) yes .
Mo1 O2 1.841(4) yes .
Mo1 O2 1.841(4) yes 3_565
Mo1 O3 2.323(4) yes .
Mo1 O4 2.020(4) yes .
Mo1 O4 2.020(4) yes 3_565
Mo2 O2 2.001(4) yes .
Mo2 O3 2.335(3) yes .
Mo2 O7 1.919(3) yes .
Mo2 O10 1.842(4) yes .
Mo2 O11 1.684(4) yes .
Mo2 O12 1.973(3) yes .
Mo3 O3 2.326(3) yes .
Mo3 O4 1.829(4) yes .
Mo3 O5 1.967(2) yes .
Mo3 O6 1.679(4) yes .
Mo3 O7 1.922(3) yes .
Mo3 O8 2.011(4) yes .
Mo4 O3 2.306(4) yes .
Mo4 O8 1.839(4) yes .
Mo4 O8 1.839(4) yes 3_565
Mo4 O9 1.688(5) yes .
Mo4 O10 2.026(4) yes .
Mo4 O10 2.026(4) yes 3_565
Cl1 C35 1.735(17) yes .
Cl2 C35 1.579(17) yes .
Cl3 C36 1.812(9) yes .
Cl4 C37 1.787(13) yes .
Cl4 C37 1.787(13) yes 3_565
O13 C6 1.275(6) yes .
O14 C6 1.273(6) yes .
O15 C1 1.277(6) yes .
O16 C1 1.275(6) yes .
N1 C20 1.558(13) yes .
N1 C20 1.558(13) yes 3_555
N1 C24 1.504(12) yes .
N1 C24 1.504(12) yes 3_555
N1 C28 1.504(12) yes .
N1 C28 1.504(12) yes 3_555
N1 C32 1.595(12) yes .
N1 C32 1.595(12) yes 3_555
C1 C2 1.510(8) yes .
C2 C3 1.514(10) yes .
C2 C4 1.530(10) yes .
C2 C5 1.502(10) yes .
C6 C7 1.505(8) yes .
C7 C8 1.53(3) yes .
C7 C9 1.75(3) yes .
C7 C10 1.50(3) yes .
C7 C11 1.57(3) yes .
C7 C12 1.59(3) yes .
C7 C13 1.52(3) yes .
C7 C14 1.53(3) yes .
C7 C15 1.58(2) yes .
C7 C16 1.64(3) yes .
C7 C17 1.47(4) yes .
C7 C18 1.73(3) yes .
C7 C19 1.45(3) yes .
C8 C9 0.86(4) yes .
C8 C10 1.51(5) yes .
C8 C17 1.66(5) yes .
C8 C18 1.48(5) yes .
C8 C19 0.80(4) yes .
C9 C10 0.90(5) yes .
C9 C11 1.62(4) yes .
C9 C19 1.62(4) yes .
C10 C11 0.72(5) yes .
C10 C12 1.49(5) yes .
C10 C13 1.89(5) yes .
C11 C12 0.91(4) yes .
C11 C13 1.40(4) yes .
C12 C13 0.56(4) yes .
C12 C14 1.49(5) yes .
C12 C15 1.96(4) yes .
C13 C14 0.95(5) yes .
C13 C15 1.46(4) yes .
C14 C15 0.54(4) yes .
C14 C16 1.41(5) yes .
C15 C16 0.93(4) yes .
C15 C17 1.85(5) yes .
C16 C17 1.15(5) yes .
C16 C18 1.73(5) yes .
C16 C19 1.98(4) yes .
C17 C18 0.62(5) yes .
C17 C19 0.93(5) yes .
C18 C19 0.70(4) yes .
C20 C20 1.238(16) yes 3_555
C20 C21 1.356(16) yes .
C20 C28 1.893(17) yes .
C21 C22 1.430(19) yes .
C22 C23 1.45(3) yes .
C22 C23 1.45(3) yes 3_555
C23 C23 0.76(3) yes 3_555
C24 C24 0.852(14) yes 3_555
C24 C25 1.126(16) yes .
C24 C25 1.522(16) yes 3_555
C25 C25 1.230(17) yes 3_555
C25 C26 1.561(15) yes .
C26 C27 1.545(14) yes .
C28 C29 1.521(19) yes .
C28 C32 1.045(19) yes .
C28 C33 1.244(18) yes .
C29 C30 1.517(15) yes .
C29 C32 1.038(17) yes .
C29 C33 0.96(3) yes .
C30 C31 1.385(17) yes .
C30 C33 1.399(16) yes .
C30 C34 1.326(18) yes .
C31 C34 1.44(3) yes .
C32 C33 1.50(2) yes .
C36 C37 1.493(16) yes .
C36 C37 1.493(16) yes 3_565
C37 C37 1.59(3) yes 3_565
C3 H3A 0.980 no .
C3 H3B 0.980 no .
C3 H3C 0.980 no .
C4 H4A 0.980 no .
C4 H4B 0.980 no .
C4 H4C 0.980 no .
C5 H5A 0.980 no .
C5 H5B 0.980 no .
C5 H5C 0.980 no .

loop_
_geom_contact_atom_site_label_1
_geom_contact_atom_site_label_2
_geom_contact_distance
_geom_contact_publ_flag
_geom_contact_site_symmetry_2
Ru1 C1 2.855(5) no 3_565
Ru1 C6 2.853(5) no 3_565
Ru2 C1 2.861(5) no 3_565
Ru2 C6 2.847(5) no 3_565
Mo1 O7 3.539(4) no .
Mo1 O7 3.539(4) no 3_565
Mo1 O12 3.387(5) no .
Mo2 O4 3.574(4) no .
Mo2 O8 3.444(3) no .
Mo2 O10 3.470(4) no 3_565
Mo2 O13 3.540(3) no .
Mo3 O2 3.441(3) no .
Mo3 O4 3.453(4) no 3_565
Mo3 O10 3.591(4) no .
Mo3 O16 3.517(4) no 1_554
Mo4 O5 3.378(5) no .
Mo4 O7 3.527(4) no .
Mo4 O7 3.527(4) no 3_565
Cl3 Cl4 3.391(5) no .
O1 C9 3.34(3) no 5_665
O1 C9 3.34(3) no 7_655
O1 C10 3.26(3) no 5_665
O1 C10 3.26(3) no 7_655
O1 C11 3.43(3) no 5_665
O1 C11 3.43(3) no 7_655
O1 C12 3.53(3) no 5_665
O1 C12 3.53(3) no 7_655
O2 O13 3.065(5) no .
O2 C8 3.51(3) no .
O2 C9 3.59(3) no .
O3 O7 2.669(3) no 3_565
O4 C12 3.57(3) no 5_665
O4 C13 3.40(3) no 5_665
O4 C14 3.33(4) no 5_665
O4 C15 3.42(3) no 5_665
O5 O6 2.885(4) no 3_565
O5 O8 2.633(5) no 3_565
O6 O14 3.013(5) no 1_554
O6 O16 3.048(5) no 1_554
O8 O16 3.103(5) no 1_554
O11 O13 3.120(5) no .
O11 O15 2.939(5) no .
O13 O14 3.574(5) no 3_565
O13 O16 3.597(5) no .
O13 C1 3.432(6) no .
O13 C6 3.417(6) no 3_565
O13 C8 2.76(3) no .
O13 C9 2.78(3) no .
O13 C10 2.85(3) no .
O13 C11 3.04(3) no .
O13 C12 3.51(3) no .
O13 C13 3.60(3) no .
O13 C16 3.52(3) no .
O13 C17 3.09(3) no .
O13 C18 2.87(3) no .
O13 C19 2.79(3) no .
O14 C1 3.454(6) no .
O14 C6 3.411(6) no 3_565
O14 C10 3.39(4) no .
O14 C11 3.11(3) no .
O14 C12 3.00(3) no .
O14 C13 2.83(3) no .
O14 C14 2.67(4) no .
O14 C15 2.67(3) no .
O14 C16 2.91(3) no .
O14 C17 3.28(4) no .
O14 C18 3.47(3) no .
O14 C19 3.53(3) no .
O15 C1 3.590(7) no 3_565
O15 C3 3.273(10) no .
O15 C4 3.542(9) no .
O15 C5 2.723(9) no .
O15 C6 3.518(6) no .
O16 C1 3.591(7) no 3_565
O16 C3 2.966(9) no .
O16 C4 2.781(10) no .
O16 C6 3.485(6) no .
N1 C29 2.538(14) no 3_555
N1 C33 2.626(15) no 3_555
C8 C8 3.25(4) no 5_665
C8 C9 3.57(4) no 5_665
C8 C19 3.44(4) no 5_665
C9 C19 3.57(4) no 5_665
C20 C25 3.013(17) no .
C20 C25 3.256(17) no 3_555
C21 C24 3.008(17) no .
C21 C24 3.008(17) no 3_555
C21 C25 3.367(18) no .
C21 C25 3.367(18) no 3_555
C21 C28 3.233(17) no 3_555
C24 C27 3.096(15) no .
C24 C29 3.029(17) no .
C24 C29 3.470(16) no 3_555
C24 C33 3.466(18) no .
C25 C28 3.504(18) no .
C25 C32 3.028(17) no .
C25 C32 3.479(17) no 3_555
C28 C29 3.154(17) no 3_555
C28 C33 3.054(18) no 3_555
C29 C29 3.358(18) no 3_555
C29 C32 3.013(16) no 3_555
C29 C33 3.521(19) no 3_555
C31 C32 3.476(18) no .
C32 C33 3.227(18) no 3_555
C33 C33 3.42(2) no 3_555
Cl2 Cl3 3.502(6) no 2_644
Cl2 O9 3.445(8) no 2_645
Cl3 Cl2 3.502(6) no 2_655
O1 C26 3.376(10) no 5_665
O6 C20 3.477(12) no .
O7 C28 3.583(12) no .
O7 C32 3.458(11) no .
O9 Cl2 3.445(8) no 2_654
O9 C34 3.300(16) no .
O9 C34 3.300(16) no 3_565
O9 C35 3.210(17) no 2_654
O9 C37 3.516(15) no .
O9 C37 3.516(15) no 3_565
O10 C30 3.454(9) no .
O10 C31 3.326(14) no .
O10 C36 3.448(9) no .
O10 C37 3.349(13) no .
O15 C36 3.573(8) no .
C5 C34 3.568(16) no 4_665
C9 C26 3.57(3) no .
C10 C27 3.51(3) no .
C11 C27 3.60(3) no .
C12 C23 3.01(4) no 1_556
C12 C23 3.59(4) no 3_556
C13 C23 3.03(4) no 1_556
C14 C23 3.57(4) no 1_556
C15 C23 3.37(3) no 5_665
C16 C23 3.32(4) no 5_665
C20 O6 3.477(12) no .
C23 C12 3.01(4) no 1_554
C23 C12 3.59(4) no 3_554
C23 C13 3.03(4) no 1_554
C23 C14 3.57(4) no 1_554
C23 C15 3.37(3) no 5_665
C23 C16 3.32(4) no 5_665
C26 O1 3.376(10) no 5_665
C26 C9 3.57(3) no .
C26 C9 3.57(3) no 3_555
C27 C10 3.51(3) no .
C27 C10 3.51(3) no 3_555
C27 C11 3.60(3) no .
C27 C11 3.60(3) no 3_555
C28 O7 3.583(12) no .
C30 O10 3.454(9) no .
C31 O10 3.326(14) no .
C31 C37 3.17(3) no .
C32 O7 3.458(11) no .
C34 O9 3.300(16) no .
C34 C5 3.568(16) no 4_664
C35 O9 3.210(17) no 2_645
C36 O10 3.448(9) no .
C36 O10 3.448(9) no 3_565
C36 O15 3.573(8) no .
C36 O15 3.573(8) no 3_565
C37 O9 3.516(15) no .
C37 O10 3.349(13) no .
C37 C31 3.17(3) no .
O6 H3A 2.7896 no 1_554
O8 H4C 2.7970 no 1_554
O11 H3C 3.5603 no .
O11 H5A 2.8450 no .
O15 H3C 3.1128 no .
O15 H4A 3.5496 no .
O15 H5A 2.5486 no .
O15 H5C 2.7478 no .
O16 H3A 2.6896 no .
O16 H3C 3.2701 no .
O16 H4A 2.9732 no .
O16 H4C 2.5017 no .
C1 H3A 2.5909 no .
C1 H3B 3.2770 no .
C1 H3C 2.5923 no .
C1 H4A 2.6471 no .
C1 H4B 3.3132 no .
C1 H4C 2.6436 no .
C1 H5A 2.6799 no .
C1 H5B 3.3322 no .
C1 H5C 2.6908 no .
C3 H4A 3.3373 no .
C3 H4B 2.7169 no .
C3 H4C 2.6515 no .
C3 H5A 2.6598 no .
C3 H5B 2.6814 no .
C3 H5C 3.3253 no .
C4 H3A 2.6552 no .
C4 H3B 2.7042 no .
C4 H3C 3.3409 no .
C4 H5A 3.3377 no .
C4 H5B 2.6807 no .
C4 H5C 2.6727 no .
C5 H3A 3.3230 no .
C5 H3B 2.6654 no .
C5 H3C 2.6811 no .
C5 H4A 2.6987 no .
C5 H4B 2.6686 no .
C5 H4C 3.3319 no .
C10 H3C 3.5444 no .
C11 H3C 3.2093 no .
H3A H4A 3.5364 no .
H3A H4B 2.9799 no .
H3A H4C 2.4384 no .
H3A H5A 3.5571 no .
H3A H5B 3.5654 no .
H3B H3B 3.0245 no 3_555
H3B H4B 2.5612 no .
H3B H4C 2.9551 no .
H3B H5A 2.9332 no .
H3B H5B 2.4949 no .
H3B H5C 3.5647 no .
H3C H4C 3.5415 no .
H3C H5A 2.4886 no .
H3C H5B 2.9888 no .
H3C H5C 3.5658 no .
H4A H5A 3.5867 no .
H4A H5B 2.9961 no .
H4A H5C 2.5115 no .
H4B H5A 3.5681 no .
H4B H5B 2.4876 no .
H4B H5C 2.9390 no .
H4C H5B 3.5621 no .
H4C H5C 3.5710 no .
Cl1 H5A 3.2622 no .
Cl1 H5A 3.2622 no 3_555
Cl1 H5B 3.0370 no .
Cl1 H5B 3.0370 no 3_555
Cl2 H4A 2.9783 no 2_644
Cl2 H4A 2.9783 no 4_664
Cl3 H4A 3.5493 no .
Cl3 H4A 3.5493 no 3_565
Cl3 H5C 2.9114 no .
Cl3 H5C 2.9114 no 3_565
Cl4 H3B 3.5913 no 2_654
Cl4 H3B 3.5913 no 4_664
Cl4 H4B 3.0864 no 2_654
Cl4 H4B 3.0864 no 4_664
C27 H3C 3.4551 no .
C27 H3C 3.4551 no 3_555
C30 H4C 3.4205 no 1_554
C31 H4A 3.4029 no 4_664
C31 H4B 3.3475 no 4_664
C31 H5B 3.4755 no 4_664
C31 H5C 3.4531 no 4_664
C33 H4C 3.4210 no 1_554
C34 H4B 3.4270 no 1_554
C34 H4C 3.2384 no 1_554
C34 H5B 3.1519 no 4_664
C34 H5C 3.0639 no 4_664
C35 H5B 3.1474 no .
C35 H5B 3.1474 no 3_555
C36 H5C 3.2280 no .
C36 H5C 3.2280 no 3_565
C37 H4B 3.4214 no 4_664
C37 H5C 3.4795 no .
H3B Cl4 3.5913 no 2_645
H3C C27 3.4551 no .
H4A Cl2 2.9783 no 2_655
H4A Cl3 3.5493 no .
H4A C31 3.4029 no 4_665
H4B Cl4 3.0864 no 2_645
H4B C31 3.3475 no 4_665
H4B C34 3.4270 no 1_556
H4B C37 3.4214 no 4_665
H4C C30 3.4205 no 1_556
H4C C33 3.4210 no 1_556
H4C C34 3.2384 no 1_556
H5A Cl1 3.2622 no .
H5B Cl1 3.0370 no .
H5B C31 3.4755 no 4_665
H5B C34 3.1519 no 4_665
H5B C35 3.1474 no .
H5C Cl3 2.9114 no .
H5C C31 3.4531 no 4_665
H5C C34 3.0639 no 4_665
H5C C36 3.2280 no .
H5C C37 3.4795 no .
